data_1516060
loop_
_publ_author_name
'Hirschh\"auser, Christoph'
'Parker, Jeremy S.'
'Perry, Matthew W. D.'
'Haddow, Mairi F.'
'Gallagher, Timothy'

_publ_section_title
;
 Spiro-fused pyrrolidine, piperidine, and oxindole scaffolds from lactams.
;
_journal_issue 18
_journal_name_full 'Organic letters'
_journal_page_first 4846
_journal_page_last 4849
_journal_paper_doi 10.1021/ol302176z
_journal_volume 14
_journal_year 2012
_chemical_absolute_configuration uk
_chemical_formula_moiety 'C16 H20 N2 O3'
_chemical_formula_sum 'C16 H20 N2 O3'
_chemical_formula_weight 288.34
_chemical_name_systematic
; 
 ? 
;
_space_group_IT_number 33
_symmetry_cell_setting orthorhombic
_symmetry_space_group_name_Hall 'P 2c -2n'
_symmetry_space_group_name_H-M 'P n a 21'
_atom_sites_solution_hydrogens geom
_atom_sites_solution_primary direct
_atom_sites_solution_secondary difmap
_audit_creation_method SHELXL-97
_cell_angle_alpha 90.00
_cell_angle_beta 90.00
_cell_angle_gamma 90.00
_cell_formula_units_Z 8
_cell_length_a 40.076(7)
_cell_length_b 5.5575(11)
_cell_length_c 13.021(2)
_cell_measurement_reflns_used 882
_cell_measurement_temperature 100(2)
_cell_measurement_theta_max 17.99
_cell_measurement_theta_min 2.57
_cell_volume 2900.1(9)
_computing_cell_refinement 'Bruker Apex II'
_computing_data_collection 'Bruker Apex II'
_computing_data_reduction 'Bruker SAINT'
_computing_molecular_graphics 'Bruker ShelXTL'
_computing_publication_material 'Bruker ShelXTL'
_computing_structure_refinement 'SHELXL-97 (Sheldrick, 2008)'
_computing_structure_solution 'SHELXS-97 (Sheldrick, 2008)'
_diffrn_ambient_temperature 100(2)
_diffrn_measured_fraction_theta_full 0.995
_diffrn_measured_fraction_theta_max 0.995
_diffrn_measurement_device_type 'Bruker Apex II kappa CCD area detector'
_diffrn_measurement_method 'phi and omega scans'
_diffrn_radiation_monochromator graphite
_diffrn_radiation_source 'fine-focus sealed tube'
_diffrn_radiation_type MoK\a
_diffrn_radiation_wavelength 0.71073
_diffrn_reflns_av_R_equivalents 0.2227
_diffrn_reflns_av_sigmaI/netI 0.1420
_diffrn_reflns_limit_h_max 51
_diffrn_reflns_limit_h_min -51
_diffrn_reflns_limit_k_max 3
_diffrn_reflns_limit_k_min -7
_diffrn_reflns_limit_l_max 16
_diffrn_reflns_limit_l_min -16
_diffrn_reflns_number 26080
_diffrn_reflns_theta_full 27.55
_diffrn_reflns_theta_max 27.55
_diffrn_reflns_theta_min 2.03
_exptl_absorpt_coefficient_mu 0.092
_exptl_absorpt_correction_T_max 0.9281
_exptl_absorpt_correction_T_min 0.7975
_exptl_absorpt_correction_type multi-scan
_exptl_absorpt_process_details 'SADABS V2008/1'
_exptl_crystal_colour colourless
_exptl_crystal_density_diffrn 1.321
_exptl_crystal_density_method 'not measured'
_exptl_crystal_description lath
_exptl_crystal_F_000 1232
_exptl_crystal_size_max 0.48
_exptl_crystal_size_mid 0.05
_exptl_crystal_size_min 0.01
_refine_diff_density_max 0.302
_refine_diff_density_min -0.337
_refine_diff_density_rms 0.068
_refine_ls_extinction_method none
_refine_ls_goodness_of_fit_ref 0.979
_refine_ls_hydrogen_treatment mixed
_refine_ls_matrix_type full
_refine_ls_number_parameters 388
_refine_ls_number_reflns 3483
_refine_ls_number_restraints 2
_refine_ls_restrained_S_all 0.979
_refine_ls_R_factor_all 0.1450
_refine_ls_R_factor_gt 0.0533
_refine_ls_shift/su_max 0.002
_refine_ls_shift/su_mean 0.000
_refine_ls_structure_factor_coef Fsqd
_refine_ls_weighting_details 'calc w=1/[\s^2^(Fo^2^)+(0.0317P)^2^+0.0000P] where P=(Fo^2^+2Fc^2^)/3'
_refine_ls_weighting_scheme calc
_refine_ls_wR_factor_gt 0.0790
_refine_ls_wR_factor_ref 0.1042
_reflns_number_gt 1847
_reflns_number_total 3483
_reflns_threshold_expression >2sigma(I)
_cod_data_source_file ol302176z_si_001.cif
_cod_data_source_block 10a
_cod_original_cell_volume 2899.9(9)
_cod_original_sg_symbol_H-M Pna21
_cod_database_code 1516060

loop_
_symmetry_equiv_pos_as_xyz
'x, y, z'
'-x, -y, z+1/2'
'x+1/2, -y+1/2, z'
'-x+1/2, y+1/2, z+1/2'

loop_
_atom_site_label
_atom_site_type_symbol
_atom_site_fract_x
_atom_site_fract_y
_atom_site_fract_z
_atom_site_U_iso_or_equiv
_atom_site_adp_type
_atom_site_occupancy
_atom_site_symmetry_multiplicity
_atom_site_calc_flag
_atom_site_refinement_flags
N1 N 0.84655(10) 0.1581(7) 0.2591(3) 0.0205(10) Uani 1 1 d D
H1N H 0.8630(10) 0.064(7) 0.280(4) 0.025 Uiso 1 1 d D
N2 N 0.75215(10) 0.2536(7) 0.0751(3) 0.0209(10) Uani 1 1 d .
O1 O 0.84703(8) -0.0062(6) 0.0962(2) 0.0216(8) Uani 1 1 d .
O2 O 0.76961(8) 0.0705(6) 0.2229(3) 0.0240(9) Uani 1 1 d .
O3 O 0.76122(9) 0.8564(6) -0.1278(3) 0.0262(9) Uani 1 1 d .
H3 H 0.7496 0.7609 -0.1626 0.039 Uiso 1 1 calc R
C1 C 0.83623(12) 0.1407(9) 0.1612(4) 0.0183(12) Uani 1 1 d .
C2 C 0.80930(12) 0.3309(8) 0.1407(4) 0.0169(11) Uani 1 1 d .
C3 C 0.81254(13) 0.4981(9) 0.2368(4) 0.0218(12) Uani 1 1 d .
H3A H 0.8262 0.6416 0.2206 0.026 Uiso 1 1 calc R
H3B H 0.7903 0.5517 0.2606 0.026 Uiso 1 1 calc R
C4 C 0.82966(13) 0.3428(9) 0.3188(4) 0.0252(13) Uani 1 1 d .
H4A H 0.8458 0.4387 0.3592 0.030 Uiso 1 1 calc R
H4B H 0.8131 0.2709 0.3661 0.030 Uiso 1 1 calc R
C5 C 0.77539(13) 0.2049(9) 0.1484(4) 0.0208(12) Uani 1 1 d .
C6 C 0.81542(12) 0.4545(8) 0.0368(4) 0.0184(11) Uani 1 1 d .
H6A H 0.8345 0.5669 0.0428 0.022 Uiso 1 1 calc R
H6B H 0.8211 0.3320 -0.0156 0.022 Uiso 1 1 calc R
C7 C 0.78458(12) 0.5915(8) 0.0035(4) 0.0191(12) Uani 1 1 d .
H7 H 0.7776 0.7034 0.0597 0.023 Uiso 1 1 calc R
C8 C 0.75736(13) 0.4087(9) -0.0144(4) 0.0225(13) Uani 1 1 d .
H8A H 0.7363 0.4936 -0.0306 0.027 Uiso 1 1 calc R
H8B H 0.7633 0.3079 -0.0744 0.027 Uiso 1 1 calc R
C9 C 0.79116(14) 0.7344(9) -0.0929(4) 0.0245(13) Uani 1 1 d .
H9A H 0.8088 0.8547 -0.0793 0.029 Uiso 1 1 calc R
H9B H 0.7992 0.6250 -0.1476 0.029 Uiso 1 1 calc R
C10 C 0.71866(12) 0.1412(8) 0.0843(4) 0.0234(13) Uani 1 1 d .
H10A H 0.7182 0.0356 0.1455 0.028 Uiso 1 1 calc R
H10B H 0.7143 0.0403 0.0231 0.028 Uiso 1 1 calc R
C11 C 0.69152(12) 0.3306(9) 0.0937(4) 0.0199(12) Uani 1 1 d .
C12 C 0.66370(13) 0.3210(9) 0.0309(4) 0.0244(12) Uani 1 1 d .
H12 H 0.6617 0.1962 -0.0185 0.029 Uiso 1 1 calc R
C13 C 0.63856(12) 0.4929(9) 0.0396(4) 0.0274(13) Uani 1 1 d .
H13 H 0.6195 0.4834 -0.0036 0.033 Uiso 1 1 calc R
C14 C 0.64111(13) 0.6780(9) 0.1108(4) 0.0260(13) Uani 1 1 d .
H14 H 0.6241 0.7967 0.1162 0.031 Uiso 1 1 calc R
C15 C 0.66894(12) 0.6857(9) 0.1739(4) 0.0257(13) Uani 1 1 d .
H15 H 0.6708 0.8088 0.2241 0.031 Uiso 1 1 calc R
C16 C 0.69406(12) 0.5159(9) 0.1644(4) 0.0227(12) Uani 1 1 d .
H16 H 0.7133 0.5266 0.2069 0.027 Uiso 1 1 calc R
N3 N 0.39791(10) -0.1575(8) 0.1673(3) 0.0199(10) Uani 1 1 d D
H3N H 0.3811(10) -0.239(8) 0.140(4) 0.024 Uiso 1 1 d D
N4 N 0.49402(10) -0.1164(7) 0.3428(3) 0.0179(10) Uani 1 1 d .
O4 O 0.39834(8) -0.3315(6) 0.3271(2) 0.0212(8) Uani 1 1 d .
O5 O 0.47299(8) -0.2804(6) 0.1970(3) 0.0257(9) Uani 1 1 d .
O6 O 0.48996(8) 0.5086(6) 0.5497(3) 0.0248(8) Uani 1 1 d .
H6 H 0.4992 0.4341 0.5981 0.037 Uiso 1 1 calc R
C17 C 0.40886(11) -0.1850(8) 0.2632(4) 0.0168(11) Uani 1 1 d .
C18 C 0.43718(12) -0.0067(8) 0.2834(4) 0.0164(11) Uani 1 1 d .
C19 C 0.43450(12) 0.1664(9) 0.1907(4) 0.0208(12) Uani 1 1 d .
H19A H 0.4569 0.2128 0.1659 0.025 Uiso 1 1 calc R
H19B H 0.4221 0.3139 0.2098 0.025 Uiso 1 1 calc R
C20 C 0.41546(12) 0.0232(8) 0.1076(4) 0.0235(12) Uani 1 1 d .
H20A H 0.3997 0.1277 0.0698 0.028 Uiso 1 1 calc R
H20B H 0.4310 -0.0520 0.0581 0.028 Uiso 1 1 calc R
C21 C 0.46975(12) -0.1459(9) 0.2726(4) 0.0195(12) Uani 1 1 d .
C22 C 0.43304(12) 0.1152(8) 0.3878(4) 0.0165(12) Uani 1 1 d .
H22A H 0.4150 0.2363 0.3837 0.020 Uiso 1 1 calc R
H22B H 0.4266 -0.0062 0.4398 0.020 Uiso 1 1 calc R
C23 C 0.46542(12) 0.2375(8) 0.4202(4) 0.0175(12) Uani 1 1 d .
H23 H 0.4725 0.3497 0.3643 0.021 Uiso 1 1 calc R
C24 C 0.49187(12) 0.0457(8) 0.4330(4) 0.0189(12) Uani 1 1 d .
H24A H 0.5138 0.1240 0.4438 0.023 Uiso 1 1 calc R
H24B H 0.4868 -0.0510 0.4949 0.023 Uiso 1 1 calc R
C25 C 0.46070(13) 0.3810(8) 0.5180(4) 0.0210(13) Uani 1 1 d .
H25A H 0.4424 0.4978 0.5076 0.025 Uiso 1 1 calc R
H25B H 0.4539 0.2701 0.5737 0.025 Uiso 1 1 calc R
C26 C 0.52468(12) -0.2577(8) 0.3350(4) 0.0216(12) Uani 1 1 d .
H26A H 0.5221 -0.3801 0.2803 0.026 Uiso 1 1 calc R
H26B H 0.5286 -0.3431 0.4006 0.026 Uiso 1 1 calc R
C27 C 0.55456(12) -0.1005(8) 0.3109(4) 0.0171(12) Uani 1 1 d .
C28 C 0.55229(13) 0.0988(8) 0.2469(4) 0.0218(12) Uani 1 1 d .
H28 H 0.5316 0.1374 0.2155 0.026 Uiso 1 1 calc R
C29 C 0.58027(13) 0.2434(9) 0.2283(4) 0.0269(14) Uani 1 1 d .
H29 H 0.5784 0.3802 0.1849 0.032 Uiso 1 1 calc R
C30 C 0.61063(13) 0.1873(9) 0.2728(4) 0.0267(13) Uani 1 1 d .
H30 H 0.6296 0.2856 0.2606 0.032 Uiso 1 1 calc R
C31 C 0.61308(12) -0.0122(9) 0.3350(4) 0.0248(12) Uani 1 1 d .
H31 H 0.6339 -0.0511 0.3655 0.030 Uiso 1 1 calc R
C32 C 0.58555(12) -0.1576(9) 0.3540(4) 0.0212(12) Uani 1 1 d .
H32 H 0.5878 -0.2961 0.3962 0.025 Uiso 1 1 calc R

loop_
_atom_site_aniso_label
_atom_site_aniso_U_11
_atom_site_aniso_U_22
_atom_site_aniso_U_33
_atom_site_aniso_U_23
_atom_site_aniso_U_13
_atom_site_aniso_U_12
N1 0.020(2) 0.022(3) 0.019(2) 0.000(2) -0.002(2) 0.007(2)
N2 0.016(2) 0.021(2) 0.026(3) 0.005(2) -0.001(2) -0.0008(19)
O1 0.0224(19) 0.0207(19) 0.0217(19) -0.0030(18) 0.0002(16) 0.0010(17)
O2 0.024(2) 0.023(2) 0.025(2) 0.0067(17) 0.0046(16) -0.0011(16)
O3 0.028(2) 0.023(2) 0.028(2) 0.0001(18) -0.0063(17) 0.0061(18)
C1 0.020(3) 0.015(3) 0.020(3) 0.006(2) 0.001(2) -0.002(2)
C2 0.015(3) 0.018(3) 0.018(3) 0.004(2) -0.004(2) 0.000(2)
C3 0.027(3) 0.018(3) 0.020(3) -0.003(2) -0.001(2) 0.004(2)
C4 0.026(3) 0.024(3) 0.026(3) -0.005(3) -0.002(3) 0.001(2)
C5 0.019(3) 0.021(3) 0.023(3) -0.007(3) -0.003(2) 0.002(2)
C6 0.020(3) 0.013(3) 0.023(3) -0.004(2) 0.002(2) -0.003(2)
C7 0.014(3) 0.019(3) 0.024(3) -0.001(2) -0.002(2) 0.004(2)
C8 0.022(3) 0.023(3) 0.023(3) 0.002(2) -0.004(2) 0.003(2)
C9 0.022(3) 0.026(3) 0.026(3) 0.004(3) -0.004(3) 0.000(2)
C10 0.019(3) 0.019(3) 0.033(3) 0.002(3) -0.001(2) -0.004(2)
C11 0.013(3) 0.021(3) 0.026(3) 0.009(3) -0.001(2) -0.003(2)
C12 0.019(3) 0.031(3) 0.023(3) -0.008(3) 0.001(2) -0.001(3)
C13 0.017(3) 0.044(3) 0.021(3) 0.003(3) -0.003(2) -0.002(3)
C14 0.018(3) 0.025(3) 0.035(3) 0.001(3) 0.002(3) 0.003(2)
C15 0.025(3) 0.024(3) 0.029(3) -0.004(3) 0.003(3) -0.004(3)
C16 0.016(3) 0.030(3) 0.022(3) 0.003(3) -0.001(2) -0.006(2)
N3 0.019(3) 0.025(3) 0.016(2) 0.002(2) -0.0044(19) -0.004(2)
N4 0.016(2) 0.013(2) 0.025(3) -0.0043(19) -0.002(2) 0.0048(18)
O4 0.023(2) 0.0195(19) 0.021(2) 0.0011(17) -0.0003(16) -0.0044(16)
O5 0.022(2) 0.028(2) 0.026(2) -0.0139(18) 0.0020(17) -0.0015(17)
O6 0.030(2) 0.0169(19) 0.028(2) 0.0029(17) -0.0104(18) -0.0075(18)
C17 0.013(3) 0.015(3) 0.022(3) -0.002(2) 0.000(2) 0.001(2)
C18 0.016(3) 0.014(2) 0.019(3) 0.003(2) 0.001(2) 0.000(2)
C19 0.020(3) 0.018(3) 0.025(3) -0.001(2) -0.002(2) -0.005(2)
C20 0.028(3) 0.020(3) 0.022(3) 0.007(3) -0.002(2) -0.007(2)
C21 0.015(3) 0.017(3) 0.027(3) 0.003(3) 0.001(2) -0.006(2)
C22 0.022(3) 0.010(3) 0.017(3) -0.004(2) 0.003(2) -0.001(2)
C23 0.015(3) 0.017(3) 0.021(3) -0.001(2) -0.002(2) -0.001(2)
C24 0.022(3) 0.018(3) 0.017(3) -0.005(2) -0.002(2) 0.002(2)
C25 0.017(3) 0.024(3) 0.021(3) -0.003(2) 0.001(2) 0.001(2)
C26 0.017(3) 0.020(3) 0.028(3) 0.002(2) 0.004(2) 0.001(2)
C27 0.020(3) 0.017(3) 0.014(3) -0.007(2) 0.002(2) 0.006(2)
C28 0.019(3) 0.018(3) 0.028(3) -0.002(2) -0.004(2) 0.000(2)
C29 0.035(4) 0.018(3) 0.028(3) 0.004(3) 0.008(3) 0.000(3)
C30 0.023(3) 0.029(3) 0.028(3) 0.003(3) 0.004(3) -0.007(3)
C31 0.011(3) 0.043(3) 0.020(3) -0.003(3) 0.002(2) -0.001(3)
C32 0.024(3) 0.023(3) 0.016(3) -0.001(2) -0.004(2) 0.004(2)

loop_
_atom_type_symbol
_atom_type_description
_atom_type_scat_dispersion_real
_atom_type_scat_dispersion_imag
_atom_type_scat_source
C C 0.0033 0.0000 'International Tables Vol C Tables 4.2.6.8 and 6.1.1.4'
H H 0.0000 0.0000 'International Tables Vol C Tables 4.2.6.8 and 6.1.1.4'
N N 0.0061 0.0000 'International Tables Vol C Tables 4.2.6.8 and 6.1.1.4'
O O 0.0106 0.0000 'International Tables Vol C Tables 4.2.6.8 and 6.1.1.4'

loop_
_geom_angle_atom_site_label_1
_geom_angle_atom_site_label_2
_geom_angle_atom_site_label_3
_geom_angle
C1 N1 C4 114.5(4)
C1 N1 H1N 119(3)
C4 N1 H1N 126(3)
C5 N2 C8 125.3(4)
C5 N2 C10 118.6(4)
C8 N2 C10 116.1(4)
C9 O3 H3 109.5
O1 C1 N1 125.5(4)
O1 C1 C2 125.1(4)
N1 C1 C2 109.4(4)
C5 C2 C1 107.3(4)
C5 C2 C6 113.8(4)
C1 C2 C6 110.4(4)
C5 C2 C3 107.0(4)
C1 C2 C3 102.3(4)
C6 C2 C3 115.2(4)
C4 C3 C2 105.0(4)
C4 C3 H3A 110.7
C2 C3 H3A 110.7
C4 C3 H3B 110.7
C2 C3 H3B 110.7
H3A C3 H3B 108.8
N1 C4 C3 103.4(4)
N1 C4 H4A 111.1
C3 C4 H4A 111.1
N1 C4 H4B 111.1
C3 C4 H4B 111.1
H4A C4 H4B 109.0
O2 C5 N2 122.6(5)
O2 C5 C2 119.3(5)
N2 C5 C2 118.0(5)
C7 C6 C2 110.3(4)
C7 C6 H6A 109.6
C2 C6 H6A 109.6
C7 C6 H6B 109.6
C2 C6 H6B 109.6
H6A C6 H6B 108.1
C9 C7 C8 110.6(4)
C9 C7 C6 111.1(4)
C8 C7 C6 107.2(4)
C9 C7 H7 109.3
C8 C7 H7 109.3
C6 C7 H7 109.3
N2 C8 C7 112.1(4)
N2 C8 H8A 109.2
C7 C8 H8A 109.2
N2 C8 H8B 109.2
C7 C8 H8B 109.2
H8A C8 H8B 107.9
O3 C9 C7 111.2(4)
O3 C9 H9A 109.4
C7 C9 H9A 109.4
O3 C9 H9B 109.4
C7 C9 H9B 109.4
H9A C9 H9B 108.0
N2 C10 C11 111.2(4)
N2 C10 H10A 109.4
C11 C10 H10A 109.4
N2 C10 H10B 109.4
C11 C10 H10B 109.4
H10A C10 H10B 108.0
C12 C11 C16 118.7(5)
C12 C11 C10 120.2(5)
C16 C11 C10 121.1(5)
C11 C12 C13 120.6(5)
C11 C12 H12 119.7
C13 C12 H12 119.7
C14 C13 C12 120.6(5)
C14 C13 H13 119.7
C12 C13 H13 119.7
C15 C14 C13 118.6(5)
C15 C14 H14 120.7
C13 C14 H14 120.7
C16 C15 C14 120.7(5)
C16 C15 H15 119.6
C14 C15 H15 119.6
C15 C16 C11 120.8(5)
C15 C16 H16 119.6
C11 C16 H16 119.6
C17 N3 C20 114.9(4)
C17 N3 H3N 125(3)
C20 N3 H3N 120(3)
C21 N4 C26 119.7(4)
C21 N4 C24 124.8(4)
C26 N4 C24 115.5(4)
C25 O6 H6 109.5
O4 C17 N3 126.4(4)
O4 C17 C18 124.2(4)
N3 C17 C18 109.4(4)
C21 C18 C22 113.6(4)
C21 C18 C17 106.9(4)
C22 C18 C17 111.1(4)
C21 C18 C19 107.6(4)
C22 C18 C19 114.2(4)
C17 C18 C19 102.5(4)
C18 C19 C20 105.1(4)
C18 C19 H19A 110.7
C20 C19 H19A 110.7
C18 C19 H19B 110.7
C20 C19 H19B 110.7
H19A C19 H19B 108.8
N3 C20 C19 102.7(4)
N3 C20 H20A 111.2
C19 C20 H20A 111.2
N3 C20 H20B 111.2
C19 C20 H20B 111.2
H20A C20 H20B 109.1
O5 C21 N4 122.4(5)
O5 C21 C18 117.9(5)
N4 C21 C18 119.7(5)
C23 C22 C18 110.6(4)
C23 C22 H22A 109.5
C18 C22 H22A 109.5
C23 C22 H22B 109.5
C18 C22 H22B 109.5
H22A C22 H22B 108.1
C25 C23 C24 111.5(4)
C25 C23 C22 111.2(4)
C24 C23 C22 108.2(4)
C25 C23 H23 108.6
C24 C23 H23 108.6
C22 C23 H23 108.6
N4 C24 C23 112.4(4)
N4 C24 H24A 109.1
C23 C24 H24A 109.1
N4 C24 H24B 109.1
C23 C24 H24B 109.1
H24A C24 H24B 107.8
O6 C25 C23 113.6(4)
O6 C25 H25A 108.8
C23 C25 H25A 108.8
O6 C25 H25B 108.8
C23 C25 H25B 108.8
H25A C25 H25B 107.7
N4 C26 C27 111.6(4)
N4 C26 H26A 109.3
C27 C26 H26A 109.3
N4 C26 H26B 109.3
C27 C26 H26B 109.3
H26A C26 H26B 108.0
C28 C27 C32 118.7(5)
C28 C27 C26 122.2(5)
C32 C27 C26 119.2(4)
C27 C28 C29 120.6(5)
C27 C28 H28 119.7
C29 C28 H28 119.7
C30 C29 C28 120.2(5)
C30 C29 H29 119.9
C28 C29 H29 119.9
C31 C30 C29 119.4(5)
C31 C30 H30 120.3
C29 C30 H30 120.3
C30 C31 C32 121.1(5)
C30 C31 H31 119.5
C32 C31 H31 119.5
C31 C32 C27 120.1(5)
C31 C32 H32 120.0
C27 C32 H32 120.0

loop_
_geom_bond_atom_site_label_1
_geom_bond_atom_site_label_2
_geom_bond_distance
N1 C1 1.343(6)
N1 C4 1.455(6)
N1 H1N 0.88(3)
N2 C5 1.361(6)
N2 C8 1.465(6)
N2 C10 1.485(6)
O1 C1 1.253(6)
O2 C5 1.246(6)
O3 C9 1.451(6)
O3 H3 0.8400
C1 C2 1.534(7)
C2 C5 1.532(7)
C2 C6 1.537(7)
C2 C3 1.564(6)
C3 C4 1.535(7)
C3 H3A 0.9900
C3 H3B 0.9900
C4 H4A 0.9900
C4 H4B 0.9900
C6 C7 1.515(6)
C6 H6A 0.9900
C6 H6B 0.9900
C7 C9 1.508(7)
C7 C8 1.509(6)
C7 H7 1.0000
C8 H8A 0.9900
C8 H8B 0.9900
C9 H9A 0.9900
C9 H9B 0.9900
C10 C11 1.519(7)
C10 H10A 0.9900
C10 H10B 0.9900
C11 C12 1.383(7)
C11 C16 1.385(7)
C12 C13 1.393(7)
C12 H12 0.9500
C13 C14 1.389(7)
C13 H13 0.9500
C14 C15 1.385(7)
C14 H14 0.9500
C15 C16 1.385(7)
C15 H15 0.9500
C16 H16 0.9500
N3 C17 1.332(6)
N3 C20 1.452(6)
N3 H3N 0.89(3)
N4 C21 1.344(6)
N4 C26 1.462(6)
N4 C24 1.483(6)
O4 C17 1.239(5)
O5 C21 1.244(6)
O6 C25 1.431(5)
O6 H6 0.8400
C17 C18 1.529(6)
C18 C21 1.524(7)
C18 C22 1.527(6)
C18 C19 1.548(7)
C19 C20 1.545(6)
C19 H19A 0.9900
C19 H19B 0.9900
C20 H20A 0.9900
C20 H20B 0.9900
C22 C23 1.525(7)
C22 H22A 0.9900
C22 H22B 0.9900
C23 C25 1.514(7)
C23 C24 1.512(6)
C23 H23 1.0000
C24 H24A 0.9900
C24 H24B 0.9900
C25 H25A 0.9900
C25 H25B 0.9900
C26 C27 1.515(6)
C26 H26A 0.9900
C26 H26B 0.9900
C27 C28 1.389(7)
C27 C32 1.399(6)
C28 C29 1.401(7)
C28 H28 0.9500
C29 C30 1.383(7)
C29 H29 0.9500
C30 C31 1.377(7)
C30 H30 0.9500
C31 C32 1.390(7)
C31 H31 0.9500
C32 H32 0.9500

loop_
_geom_torsion_atom_site_label_1
_geom_torsion_atom_site_label_2
_geom_torsion_atom_site_label_3
_geom_torsion_atom_site_label_4
_geom_torsion
C4 N1 C1 O1 -179.4(4)
C4 N1 C1 C2 1.1(6)
O1 C1 C2 C5 81.3(6)
N1 C1 C2 C5 -99.3(5)
O1 C1 C2 C6 -43.2(6)
N1 C1 C2 C6 136.2(4)
O1 C1 C2 C3 -166.3(5)
N1 C1 C2 C3 13.2(5)
C5 C2 C3 C4 91.1(5)
C1 C2 C3 C4 -21.5(5)
C6 C2 C3 C4 -141.3(4)
C1 N1 C4 C3 -15.3(6)
C2 C3 C4 N1 22.3(5)
C8 N2 C5 O2 -179.7(4)
C10 N2 C5 O2 -0.2(7)
C8 N2 C5 C2 3.2(7)
C10 N2 C5 C2 -177.3(4)
C1 C2 C5 O2 47.4(6)
C6 C2 C5 O2 169.9(4)
C3 C2 C5 O2 -61.7(6)
C1 C2 C5 N2 -135.4(4)
C6 C2 C5 N2 -13.0(6)
C3 C2 C5 N2 115.4(5)
C5 C2 C6 C7 44.2(5)
C1 C2 C6 C7 165.0(4)
C3 C2 C6 C7 -79.9(5)
C2 C6 C7 C9 174.3(4)
C2 C6 C7 C8 -64.7(5)
C5 N2 C8 C7 -24.7(7)
C10 N2 C8 C7 155.7(4)
C9 C7 C8 N2 175.4(4)
C6 C7 C8 N2 54.1(5)
C8 C7 C9 O3 58.3(5)
C6 C7 C9 O3 177.2(4)
C5 N2 C10 C11 119.1(5)
C8 N2 C10 C11 -61.3(6)
N2 C10 C11 C12 129.7(5)
N2 C10 C11 C16 -50.1(7)
C16 C11 C12 C13 -0.8(8)
C10 C11 C12 C13 179.5(5)
C11 C12 C13 C14 0.5(8)
C12 C13 C14 C15 -0.9(8)
C13 C14 C15 C16 1.5(7)
C14 C15 C16 C11 -1.8(8)
C12 C11 C16 C15 1.4(7)
C10 C11 C16 C15 -178.8(5)
C20 N3 C17 O4 -178.1(4)
C20 N3 C17 C18 1.5(6)
O4 C17 C18 C21 79.6(6)
N3 C17 C18 C21 -100.0(5)
O4 C17 C18 C22 -44.9(6)
N3 C17 C18 C22 135.5(4)
O4 C17 C18 C19 -167.4(4)
N3 C17 C18 C19 13.0(5)
C21 C18 C19 C20 91.1(5)
C22 C18 C19 C20 -141.7(4)
C17 C18 C19 C20 -21.4(5)
C17 N3 C20 C19 -15.3(6)
C18 C19 C20 N3 22.2(5)
C26 N4 C21 O5 -4.1(7)
C24 N4 C21 O5 178.5(4)
C26 N4 C21 C18 177.3(4)
C24 N4 C21 C18 -0.1(7)
C22 C18 C21 O5 169.2(4)
C17 C18 C21 O5 46.2(6)
C19 C18 C21 O5 -63.3(5)
C22 C18 C21 N4 -12.2(6)
C17 C18 C21 N4 -135.1(5)
C19 C18 C21 N4 115.3(5)
C21 C18 C22 C23 43.9(5)
C17 C18 C22 C23 164.5(4)
C19 C18 C22 C23 -80.1(5)
C18 C22 C23 C25 174.0(4)
C18 C22 C23 C24 -63.2(5)
C21 N4 C24 C23 -20.0(7)
C26 N4 C24 C23 162.6(4)
C25 C23 C24 N4 172.9(4)
C22 C23 C24 N4 50.3(5)
C24 C23 C25 O6 61.7(5)
C22 C23 C25 O6 -177.4(4)
C21 N4 C26 C27 113.3(5)
C24 N4 C26 C27 -69.1(5)
N4 C26 C27 C28 -35.8(6)
N4 C26 C27 C32 144.5(4)
C32 C27 C28 C29 -1.8(7)
C26 C27 C28 C29 178.5(5)
C27 C28 C29 C30 0.6(7)
C28 C29 C30 C31 0.4(8)
C29 C30 C31 C32 -0.2(8)
C30 C31 C32 C27 -1.0(7)
C28 C27 C32 C31 1.9(7)
C26 C27 C32 C31 -178.3(4)
